data_7030100
loop_
_publ_author_name
'Chen, Hui-Qing'
'Zhang, Kun'
'Jin, Chao'
'Huang, Wei'

_publ_section_title
;
 Zinc halide template effects on the construction of [1 + 1] flexible
 Schiff-base macrocyclic complexes having pendant-armed dialdehyde
 components.
;
_journal_issue 22
_journal_name_full 'Dalton transactions (Cambridge, England : 2003)'
_journal_page_first 8486
_journal_page_last 8492
_journal_paper_doi 10.1039/c4dt00605d
_journal_volume 43
_journal_year 2014
_chemical_formula_moiety 'C25 H29 Cl4 N3 O3 Zn2'
_chemical_formula_sum 'C25 H29 Cl4 N3 O3 Zn2'
_chemical_formula_weight 692.09
_chemical_name_systematic
; 
 ? 
;
_space_group_IT_number 14
_symmetry_cell_setting monoclinic
_symmetry_space_group_name_Hall '-P 2ybc'
_symmetry_space_group_name_H-M 'P 1 21/c 1'
_atom_sites_solution_hydrogens geom
_atom_sites_solution_primary direct
_atom_sites_solution_secondary difmap
_audit_creation_method SHELXL-97
_cell_angle_alpha 90.00
_cell_angle_beta 100.091(7)
_cell_angle_gamma 90.00
_cell_formula_units_Z 4
_cell_length_a 11.981(5)
_cell_length_b 13.858(6)
_cell_length_c 19.572(8)
_cell_measurement_reflns_used 1639
_cell_measurement_temperature 291(2)
_cell_measurement_theta_max 19.172
_cell_measurement_theta_min 2.266
_cell_volume 3199(2)
_computing_cell_refinement 'Bruker SMART'
_computing_data_collection 'Bruker SMART'
_computing_data_reduction 'Bruker SAINT'
_computing_molecular_graphics 'Bruker SHELXTL'
_computing_publication_material 'Bruker SHELXTL'
_computing_structure_refinement 'Bruker SHELXTL'
_computing_structure_solution 'Bruker SHELXTL'
_diffrn_ambient_temperature 291(2)
_diffrn_measured_fraction_theta_full 0.991
_diffrn_measured_fraction_theta_max 0.991
_diffrn_measurement_device_type 'CCD area detector'
_diffrn_measurement_method 'phi and omega scans'
_diffrn_radiation_monochromator graphite
_diffrn_radiation_source 'fine-focus sealed tube'
_diffrn_radiation_type MoK\a
_diffrn_radiation_wavelength 0.71073
_diffrn_reflns_av_R_equivalents 0.0798
_diffrn_reflns_av_unetI/netI 0.1017
_diffrn_reflns_limit_h_max 13
_diffrn_reflns_limit_h_min -14
_diffrn_reflns_limit_k_max 16
_diffrn_reflns_limit_k_min -16
_diffrn_reflns_limit_l_max 23
_diffrn_reflns_limit_l_min -16
_diffrn_reflns_number 17052
_diffrn_reflns_theta_full 25.00
_diffrn_reflns_theta_max 25.00
_diffrn_reflns_theta_min 1.81
_exptl_absorpt_coefficient_mu 1.860
_exptl_absorpt_correction_T_max 0.8358
_exptl_absorpt_correction_T_min 0.8358
_exptl_absorpt_correction_type multi-scan
_exptl_absorpt_process_details 'SADABS; Bruker, 2000'
_exptl_crystal_colour yellow
_exptl_crystal_density_diffrn 1.428
_exptl_crystal_density_method 'not measured'
_exptl_crystal_description block
_exptl_crystal_F_000 1400
_exptl_crystal_size_max 0.12
_exptl_crystal_size_mid 0.10
_exptl_crystal_size_min 0.08
_refine_diff_density_max 1.657
_refine_diff_density_min -1.104
_refine_diff_density_rms 0.162
_refine_ls_extinction_method none
_refine_ls_goodness_of_fit_ref 0.985
_refine_ls_hydrogen_treatment constr
_refine_ls_matrix_type full
_refine_ls_number_parameters 334
_refine_ls_number_reflns 5586
_refine_ls_number_restraints 17
_refine_ls_restrained_S_all 0.985
_refine_ls_R_factor_all 0.1800
_refine_ls_R_factor_gt 0.1036
_refine_ls_shift/su_max 0.000
_refine_ls_shift/su_mean 0.000
_refine_ls_structure_factor_coef Fsqd
_refine_ls_weighting_details 'calc w=1/[\s^2^(Fo^2^)+(0.0908P)^2^+39.8700P] where P=(Fo^2^+2Fc^2^)/3'
_refine_ls_weighting_scheme calc
_refine_ls_wR_factor_gt 0.2698
_refine_ls_wR_factor_ref 0.2956
_reflns_number_gt 2828
_reflns_number_total 5586
_reflns_threshold_expression >2sigma(I)
_cod_data_source_file c4dt00605d2.cif
_cod_data_source_block 2a
_cod_depositor_comments 'Adding full bibliography for 7030099--7030105.cif.'
_cod_original_sg_symbol_H-M 'P 21/c'
_cod_database_code 7030100

loop_
_symmetry_equiv_pos_as_xyz
'x, y, z'
'-x, y+1/2, -z+1/2'
'-x, -y, -z'
'x, -y-1/2, z-1/2'

loop_
_atom_site_label
_atom_site_type_symbol
_atom_site_fract_x
_atom_site_fract_y
_atom_site_fract_z
_atom_site_U_iso_or_equiv
_atom_site_adp_type
_atom_site_occupancy
_atom_site_symmetry_multiplicity
_atom_site_calc_flag
_atom_site_refinement_flags
Zn1 Zn 0.05626(13) 0.56442(10) 0.31059(7) 0.0549(4) Uani 1 1 d .
Zn2 Zn 0.33789(17) 0.55026(14) 0.31005(9) 0.0859(6) Uani 1 1 d U
C1 C 0.0824(9) 0.4165(8) 0.4164(5) 0.042(2) Uani 1 1 d .
C2 C 0.1116(9) 0.3877(9) 0.4885(5) 0.045(3) Uani 1 1 d .
C3 C 0.0998(10) 0.2939(8) 0.5056(6) 0.053(3) Uani 1 1 d .
H3 H 0.1166 0.2759 0.5521 0.063 Uiso 1 1 calc R
C4 C 0.0641(12) 0.2255(9) 0.4571(6) 0.066(4) Uani 1 1 d .
C5 C 0.0375(11) 0.2485(9) 0.3888(6) 0.060(3) Uani 1 1 d .
H5 H 0.0106 0.2012 0.3564 0.071 Uiso 1 1 calc R
C6 C 0.0505(9) 0.3429(8) 0.3672(5) 0.044(3) Uani 1 1 d .
C7 C 0.1555(10) 0.4695(9) 0.5404(6) 0.053(3) Uani 1 1 d .
H7A H 0.0953 0.5159 0.5419 0.064 Uiso 1 1 calc R
H7B H 0.1778 0.4426 0.5865 0.064 Uiso 1 1 calc R
C8 C 0.3671(11) 0.4656(11) 0.5378(6) 0.069(4) Uani 1 1 d .
H8A H 0.4293 0.5091 0.5344 0.083 Uiso 1 1 calc R
H8B H 0.3757 0.4436 0.5855 0.083 Uiso 1 1 calc R
C9 C 0.3721(10) 0.3820(10) 0.4919(6) 0.060(3) Uani 1 1 d .
C10 C 0.3593(9) 0.4026(10) 0.4196(6) 0.056(3) Uani 1 1 d .
C11 C 0.3525(10) 0.3237(11) 0.3732(6) 0.061(4) Uani 1 1 d .
C12 C 0.3633(12) 0.2288(11) 0.3983(8) 0.077(4) Uani 1 1 d .
H12 H 0.3598 0.1766 0.3681 0.093 Uiso 1 1 calc R
C13 C 0.3796(15) 0.2150(11) 0.4696(11) 0.097(5) Uani 1 1 d .
C14 C 0.3828(13) 0.2900(14) 0.5165(8) 0.088(5) Uani 1 1 d .
H14 H 0.3921 0.2778 0.5639 0.106 Uiso 1 1 calc R
C15 C 0.3198(11) 0.3385(12) 0.2959(7) 0.070(4) Uani 1 1 d .
H15 H 0.3112 0.2828 0.2690 0.084 Uiso 1 1 calc R
C16 C 0.2630(13) 0.4078(12) 0.1892(6) 0.079(4) Uani 1 1 d .
H16A H 0.2459 0.3411 0.1765 0.094 Uiso 1 1 calc R
H16B H 0.3227 0.4292 0.1651 0.094 Uiso 1 1 calc R
C17 C 0.1568(13) 0.4697(10) 0.1661(6) 0.071(4) Uani 1 1 d .
H17A H 0.1701 0.5335 0.1864 0.085 Uiso 1 1 calc R
H17B H 0.1452 0.4770 0.1161 0.085 Uiso 1 1 calc R
C18 C 0.0536(13) 0.4304(10) 0.1852(5) 0.075(4) Uani 1 1 d .
H18A H 0.0465 0.3631 0.1715 0.090 Uiso 1 1 calc R
H18B H -0.0113 0.4647 0.1598 0.090 Uiso 1 1 calc R
C19 C 0.0406(9) 0.3557(8) 0.2930(5) 0.050(3) Uani 1 1 d .
H19 H 0.0250 0.3008 0.2656 0.060 Uiso 1 1 calc R
C20 C 0.2588(15) 0.6264(12) 0.5446(8) 0.093(5) Uani 1 1 d U
H20 H 0.1782 0.6433 0.5367 0.112 Uiso 1 1 calc R
C21 C 0.301(2) 0.6901(10) 0.5026(9) 0.142(10) Uani 1 1 d U
H21A H 0.2624 0.6800 0.4552 0.171 Uiso 1 1 calc R
H21B H 0.3806 0.6771 0.5044 0.171 Uiso 1 1 calc R
C22 C 0.285(2) 0.7996(12) 0.5231(9) 0.138(7) Uani 1 1 d DU
H22A H 0.3243 0.8412 0.4951 0.165 Uiso 1 1 calc R
H22B H 0.2055 0.8164 0.5141 0.165 Uiso 1 1 calc R
C23 C 0.332(2) 0.8146(12) 0.5978(9) 0.149(7) Uani 1 1 d DU
H23A H 0.3151 0.8797 0.6109 0.178 Uiso 1 1 calc R
H23B H 0.4142 0.8079 0.6050 0.178 Uiso 1 1 calc R
C24 C 0.2856(16) 0.7446(14) 0.6432(9) 0.117(5) Uani 1 1 d DU
H24A H 0.2072 0.7615 0.6435 0.140 Uiso 1 1 calc R
H24B H 0.3267 0.7523 0.6902 0.140 Uiso 1 1 calc R
C25 C 0.2904(14) 0.6351(13) 0.6227(8) 0.098(5) Uani 1 1 d U
H25A H 0.3661 0.6099 0.6382 0.118 Uiso 1 1 calc R
H25B H 0.2379 0.5981 0.6448 0.118 Uiso 1 1 calc R
Cl1 Cl 0.0475(5) 0.1068(3) 0.4831(2) 0.130(2) Uani 1 1 d .
Cl2 Cl 0.3979(7) 0.0955(5) 0.5016(4) 0.190(3) Uani 1 1 d .
Cl3 Cl -0.1120(4) 0.6355(3) 0.28961(19) 0.0888(12) Uani 1 1 d .
Cl4 Cl 0.4894(4) 0.6243(4) 0.2866(2) 0.1180(17) Uani 1 1 d .
N1 N 0.2555(8) 0.5195(7) 0.5188(4) 0.047(2) Uani 1 1 d .
N2 N 0.3036(10) 0.4138(10) 0.2648(5) 0.074(3) Uani 1 1 d .
N3 N 0.0515(9) 0.4377(7) 0.2603(4) 0.055(3) Uani 1 1 d .
O1 O 0.0892(6) 0.5082(5) 0.4035(3) 0.0467(18) Uani 1 1 d .
O2 O 0.3537(8) 0.4933(8) 0.4006(4) 0.075(3) Uani 1 1 d .
O3 O 0.1878(6) 0.6497(8) 0.2949(4) 0.076(2) Uani 1 1 d U
H3A H 0.1993 0.7018 0.3285 0.113 Uiso 1 1 d R
H3B H 0.1743 0.6769 0.2486 0.113 Uiso 1 1 d R

loop_
_atom_site_aniso_label
_atom_site_aniso_U_11
_atom_site_aniso_U_22
_atom_site_aniso_U_33
_atom_site_aniso_U_23
_atom_site_aniso_U_13
_atom_site_aniso_U_12
Zn1 0.0687(10) 0.0534(8) 0.0409(7) 0.0101(6) 0.0046(6) -0.0099(7)
Zn2 0.0925(14) 0.0992(14) 0.0646(11) 0.0014(9) 0.0096(9) -0.0092(11)
C1 0.039(6) 0.049(7) 0.040(6) 0.003(5) 0.010(5) -0.001(5)
C2 0.038(6) 0.072(8) 0.025(5) -0.003(5) 0.007(4) -0.003(5)
C3 0.062(8) 0.057(7) 0.036(6) 0.016(5) 0.001(5) -0.005(6)
C4 0.087(10) 0.047(7) 0.058(8) 0.019(6) -0.006(7) -0.025(7)
C5 0.068(9) 0.053(7) 0.055(7) -0.002(6) 0.003(6) -0.007(6)
C6 0.050(7) 0.053(7) 0.028(5) 0.007(5) 0.001(5) -0.007(5)
C7 0.043(7) 0.071(8) 0.043(6) -0.007(5) 0.005(5) -0.001(6)
C8 0.055(8) 0.111(11) 0.037(6) 0.001(7) -0.003(5) 0.008(8)
C9 0.040(7) 0.085(10) 0.052(7) 0.001(7) 0.000(5) 0.010(6)
C10 0.034(7) 0.088(10) 0.045(7) 0.004(6) 0.001(5) 0.015(6)
C11 0.039(7) 0.099(11) 0.048(7) -0.023(7) 0.015(5) -0.006(7)
C12 0.074(10) 0.076(10) 0.083(11) -0.012(8) 0.014(8) 0.011(8)
C13 0.109(14) 0.060(10) 0.124(15) 0.017(10) 0.026(11) 0.032(9)
C14 0.080(11) 0.125(15) 0.063(9) 0.029(10) 0.025(8) 0.038(10)
C15 0.058(9) 0.088(11) 0.069(9) -0.024(8) 0.027(7) 0.002(8)
C16 0.100(12) 0.107(11) 0.030(6) -0.026(7) 0.014(7) -0.021(9)
C17 0.098(11) 0.082(9) 0.030(6) -0.002(6) 0.007(7) -0.010(8)
C18 0.113(12) 0.079(9) 0.028(6) 0.003(6) 0.003(6) -0.007(9)
C19 0.047(7) 0.053(7) 0.046(7) -0.018(5) 0.001(5) -0.013(5)
C20 0.111(13) 0.101(12) 0.069(9) -0.049(7) 0.020(9) -0.034(10)
C21 0.30(3) 0.044(7) 0.085(12) -0.010(8) 0.052(14) 0.009(12)
C22 0.199(18) 0.065(7) 0.153(15) -0.052(10) 0.039(13) 0.010(10)
C23 0.209(18) 0.078(9) 0.160(15) -0.054(10) 0.033(14) 0.007(11)
C24 0.111(11) 0.139(12) 0.106(10) -0.064(9) 0.037(8) -0.046(9)
C25 0.095(10) 0.123(11) 0.085(9) -0.061(8) 0.040(7) -0.035(9)
Cl1 0.208(6) 0.059(2) 0.099(3) 0.037(2) -0.037(3) -0.047(3)
Cl2 0.256(9) 0.106(4) 0.223(8) 0.063(5) 0.084(6) 0.084(5)
Cl3 0.099(3) 0.091(3) 0.075(2) 0.029(2) 0.014(2) 0.028(2)
Cl4 0.096(3) 0.161(5) 0.093(3) 0.024(3) 0.007(2) -0.011(3)
N1 0.046(6) 0.058(6) 0.040(5) -0.006(4) 0.010(4) -0.011(5)
N2 0.068(8) 0.103(10) 0.051(6) 0.002(6) 0.011(5) 0.026(7)
N3 0.072(7) 0.067(6) 0.026(4) 0.003(4) 0.006(4) -0.021(5)
O1 0.057(5) 0.045(4) 0.035(4) 0.003(3) 0.001(3) -0.008(4)
O2 0.077(7) 0.103(8) 0.051(5) 0.005(5) 0.027(5) 0.006(6)
O3 0.037(4) 0.150(8) 0.040(4) 0.012(5) 0.009(4) -0.026(3)

loop_
_atom_type_symbol
_atom_type_description
_atom_type_scat_dispersion_real
_atom_type_scat_dispersion_imag
_atom_type_scat_source
C C 0.0033 0.0016 'International Tables Vol C Tables 4.2.6.8 and 6.1.1.4'
H H 0.0000 0.0000 'International Tables Vol C Tables 4.2.6.8 and 6.1.1.4'
Cl Cl 0.1484 0.1585 'International Tables Vol C Tables 4.2.6.8 and 6.1.1.4'
N N 0.0061 0.0033 'International Tables Vol C Tables 4.2.6.8 and 6.1.1.4'
O O 0.0106 0.0060 'International Tables Vol C Tables 4.2.6.8 and 6.1.1.4'
Zn Zn 0.2839 1.4301 'International Tables Vol C Tables 4.2.6.8 and 6.1.1.4'

loop_
_geom_angle_atom_site_label_1
_geom_angle_atom_site_label_2
_geom_angle_atom_site_label_3
_geom_angle
O1 Zn1 N3 95.2(3)
O1 Zn1 O3 109.6(3)
N3 Zn1 O3 113.0(4)
O1 Zn1 Cl3 112.2(3)
N3 Zn1 Cl3 110.6(3)
O3 Zn1 Cl3 114.7(3)
O2 Zn2 N2 90.0(5)
O2 Zn2 Cl4 115.6(3)
N2 Zn2 Cl4 116.1(4)
O2 Zn2 O3 108.7(3)
N2 Zn2 O3 113.9(4)
Cl4 Zn2 O3 110.9(3)
O1 C1 C6 126.3(9)
O1 C1 C2 116.5(9)
C6 C1 C2 117.2(9)
C3 C2 C1 119.2(10)
C3 C2 C7 125.2(9)
C1 C2 C7 115.6(10)
C4 C3 C2 122.0(10)
C4 C3 H3 119.0
C2 C3 H3 119.0
C3 C4 C5 121.1(11)
C3 C4 Cl1 119.5(9)
C5 C4 Cl1 119.4(10)
C4 C5 C6 120.1(11)
C4 C5 H5 120.0
C6 C5 H5 120.0
C5 C6 C1 120.2(9)
C5 C6 C19 115.2(10)
C1 C6 C19 124.3(10)
N1 C7 C2 110.3(8)
N1 C7 H7A 109.6
C2 C7 H7A 109.6
N1 C7 H7B 109.6
C2 C7 H7B 109.6
H7A C7 H7B 108.1
C9 C8 N1 111.4(9)
C9 C8 H8A 109.4
N1 C8 H8A 109.4
C9 C8 H8B 109.4
N1 C8 H8B 109.4
H8A C8 H8B 108.0
C14 C9 C10 121.8(13)
C14 C9 C8 122.1(13)
C10 C9 C8 116.0(12)
O2 C10 C11 124.4(11)
O2 C10 C9 117.8(12)
C11 C10 C9 117.8(13)
C12 C11 C10 120.6(12)
C12 C11 C15 118.1(12)
C10 C11 C15 120.9(13)
C13 C12 C11 117.9(13)
C13 C12 H12 121.0
C11 C12 H12 121.0
C14 C13 C12 123.2(14)
C14 C13 Cl2 118.7(15)
C12 C13 Cl2 118.1(14)
C9 C14 C13 118.6(14)
C9 C14 H14 120.7
C13 C14 H14 120.7
N2 C15 C11 127.9(13)
N2 C15 H15 116.0
C11 C15 H15 116.0
N2 C16 C17 112.0(11)
N2 C16 H16A 109.2
C17 C16 H16A 109.2
N2 C16 H16B 109.2
C17 C16 H16B 109.2
H16A C16 H16B 107.9
C18 C17 C16 114.3(12)
C18 C17 H17A 108.7
C16 C17 H17A 108.7
C18 C17 H17B 108.7
C16 C17 H17B 108.7
H17A C17 H17B 107.6
C17 C18 N3 113.1(11)
C17 C18 H18A 109.0
N3 C18 H18A 109.0
C17 C18 H18B 109.0
N3 C18 H18B 109.0
H18A C18 H18B 107.8
N3 C19 C6 126.3(10)
N3 C19 H19 116.8
C6 C19 H19 116.8
C21 C20 C25 120.4(15)
C21 C20 N1 114.2(12)
C25 C20 N1 112.9(14)
C21 C20 H20 101.9
C25 C20 H20 101.9
N1 C20 H20 101.9
C20 C21 C22 113.3(17)
C20 C21 H21A 108.9
C22 C21 H21A 108.9
C20 C21 H21B 108.9
C22 C21 H21B 108.9
H21A C21 H21B 107.7
C23 C22 C21 110.0(15)
C23 C22 H22A 109.7
C21 C22 H22A 109.7
C23 C22 H22B 109.7
C21 C22 H22B 109.7
H22A C22 H22B 108.2
C22 C23 C24 112.2(18)
C22 C23 H23A 109.2
C24 C23 H23A 109.2
C22 C23 H23B 109.2
C24 C23 H23B 109.2
H23A C23 H23B 107.9
C23 C24 C25 116.3(14)
C23 C24 H24A 108.2
C25 C24 H24A 108.2
C23 C24 H24B 108.2
C25 C24 H24B 108.2
H24A C24 H24B 107.4
C20 C25 C24 108.7(15)
C20 C25 H25A 110.0
C24 C25 H25A 110.0
C20 C25 H25B 110.0
C24 C25 H25B 110.0
H25A C25 H25B 108.3
C7 N1 C8 114.5(9)
C7 N1 C20 108.8(9)
C8 N1 C20 114.5(10)
C15 N2 C16 116.9(14)
C15 N2 Zn2 124.3(10)
C16 N2 Zn2 118.7(10)
C19 N3 C18 116.2(10)
C19 N3 Zn1 120.8(7)
C18 N3 Zn1 122.9(8)
C1 O1 Zn1 124.2(6)
C10 O2 Zn2 130.5(8)
Zn1 O3 Zn2 104.3(4)
Zn1 O3 H3A 110.6
Zn2 O3 H3A 110.7
Zn1 O3 H3B 111.1
Zn2 O3 H3B 111.1
H3A O3 H3B 109.0

loop_
_geom_bond_atom_site_label_1
_geom_bond_atom_site_label_2
_geom_bond_distance
Zn1 O1 1.953(7)
Zn1 N3 2.009(10)
Zn1 O3 2.036(8)
Zn1 Cl3 2.217(4)
Zn2 O2 1.919(9)
Zn2 N2 2.098(14)
Zn2 Cl4 2.203(5)
Zn2 O3 2.243(10)
C1 O1 1.301(12)
C1 C6 1.410(14)
C1 C2 1.448(13)
C2 C3 1.356(16)
C2 C7 1.552(15)
C3 C4 1.356(16)
C3 H3 0.9300
C4 C5 1.358(16)
C4 Cl1 1.744(12)
C5 C6 1.391(15)
C5 H5 0.9300
C6 C19 1.447(14)
C7 N1 1.507(14)
C7 H7A 0.9700
C7 H7B 0.9700
C8 C9 1.474(18)
C8 N1 1.520(15)
C8 H8A 0.9700
C8 H8B 0.9700
C9 C14 1.36(2)
C9 C10 1.424(16)
C10 O2 1.309(15)
C10 C11 1.416(17)
C11 C12 1.401(19)
C11 C15 1.509(19)
C12 C13 1.39(2)
C12 H12 0.9300
C13 C14 1.38(2)
C13 Cl2 1.771(16)
C14 H14 0.9300
C15 N2 1.207(17)
C15 H15 0.9300
C16 N2 1.475(15)
C16 C17 1.54(2)
C16 H16A 0.9700
C16 H16B 0.9700
C17 C18 1.459(19)
C17 H17A 0.9700
C17 H17B 0.9700
C18 N3 1.478(13)
C18 H18A 0.9700
C18 H18B 0.9700
C19 N3 1.322(14)
C19 H19 0.9300
C20 C21 1.36(2)
C20 C25 1.51(2)
C20 N1 1.565(17)
C20 H20 0.9800
C21 C22 1.59(2)
C21 H21A 0.9700
C21 H21B 0.9700
C22 C23 1.486(10)
C22 H22A 0.9700
C22 H22B 0.9700
C23 C24 1.489(10)
C23 H23A 0.9700
C23 H23B 0.9700
C24 C25 1.57(2)
C24 H24A 0.9700
C24 H24B 0.9700
C25 H25A 0.9700
C25 H25B 0.9700
O3 H3A 0.9700
O3 H3B 0.9700

loop_
_geom_torsion_atom_site_label_1
_geom_torsion_atom_site_label_2
_geom_torsion_atom_site_label_3
_geom_torsion_atom_site_label_4
_geom_torsion
O1 C1 C2 C3 176.2(10)
C6 C1 C2 C3 -4.4(15)
O1 C1 C2 C7 -4.1(14)
C6 C1 C2 C7 175.2(9)
C1 C2 C3 C4 1.7(18)
C7 C2 C3 C4 -177.9(12)
C2 C3 C4 C5 -1(2)
C2 C3 C4 Cl1 -178.4(10)
C3 C4 C5 C6 2(2)
Cl1 C4 C5 C6 -179.9(10)
C4 C5 C6 C1 -5.2(19)
C4 C5 C6 C19 168.7(12)
O1 C1 C6 C5 -174.6(11)
C2 C1 C6 C5 6.1(16)
O1 C1 C6 C19 12.1(18)
C2 C1 C6 C19 -167.2(10)
C3 C2 C7 N1 124.4(12)
C1 C2 C7 N1 -55.3(12)
N1 C8 C9 C14 -118.6(14)
N1 C8 C9 C10 58.3(15)
C14 C9 C10 O2 -177.6(12)
C8 C9 C10 O2 5.5(16)
C14 C9 C10 C11 3.0(18)
C8 C9 C10 C11 -173.9(11)
O2 C10 C11 C12 177.7(12)
C9 C10 C11 C12 -2.9(18)
O2 C10 C11 C15 -9.5(18)
C9 C10 C11 C15 169.9(11)
C10 C11 C12 C13 1(2)
C15 C11 C12 C13 -172.2(13)
C11 C12 C13 C14 2(3)
C11 C12 C13 Cl2 -178.0(12)
C10 C9 C14 C13 -1(2)
C8 C9 C14 C13 175.9(14)
C12 C13 C14 C9 -1(3)
Cl2 C13 C14 C9 178.1(12)
C12 C11 C15 N2 177.9(15)
C10 C11 C15 N2 5(2)
N2 C16 C17 C18 -73.2(15)
C16 C17 C18 N3 72.0(15)
C5 C6 C19 N3 -178.8(12)
C1 C6 C19 N3 -5.1(19)
C25 C20 C21 C22 -50(3)
N1 C20 C21 C22 170.9(15)
C20 C21 C22 C23 53(3)
C21 C22 C23 C24 -53(3)
C22 C23 C24 C25 50(3)
C21 C20 C25 C24 43(2)
N1 C20 C25 C24 -177.4(12)
C23 C24 C25 C20 -41(2)
C2 C7 N1 C8 -79.3(11)
C2 C7 N1 C20 151.3(10)
C9 C8 N1 C7 74.9(12)
C9 C8 N1 C20 -158.6(11)
C21 C20 N1 C7 -147.8(17)
C25 C20 N1 C7 69.7(15)
C21 C20 N1 C8 83(2)
C25 C20 N1 C8 -59.7(15)
C11 C15 N2 C16 -175.0(12)
C11 C15 N2 Zn2 9(2)
C17 C16 N2 C15 128.5(14)
C17 C16 N2 Zn2 -54.9(14)
O2 Zn2 N2 C15 -13.6(12)
Cl4 Zn2 N2 C15 105.2(12)
O3 Zn2 N2 C15 -124.2(12)
O2 Zn2 N2 C16 170.1(10)
Cl4 Zn2 N2 C16 -71.2(10)
O3 Zn2 N2 C16 59.5(10)
C6 C19 N3 C18 171.8(11)
C6 C19 N3 Zn1 -11.4(16)
C17 C18 N3 C19 -121.6(13)
C17 C18 N3 Zn1 61.7(15)
O1 Zn1 N3 C19 16.9(9)
O3 Zn1 N3 C19 130.8(9)
Cl3 Zn1 N3 C19 -99.2(9)
O1 Zn1 N3 C18 -166.5(10)
O3 Zn1 N3 C18 -52.6(10)
Cl3 Zn1 N3 C18 77.4(10)
C6 C1 O1 Zn1 -0.2(15)
C2 C1 O1 Zn1 179.1(7)
N3 Zn1 O1 C1 -11.8(9)
O3 Zn1 O1 C1 -128.4(8)
Cl3 Zn1 O1 C1 103.0(8)
C11 C10 O2 Zn2 -1.1(18)
C9 C10 O2 Zn2 179.5(8)
N2 Zn2 O2 C10 10.3(11)
Cl4 Zn2 O2 C10 -108.9(10)
O3 Zn2 O2 C10 125.6(10)
O1 Zn1 O3 Zn2 58.5(4)
N3 Zn1 O3 Zn2 -46.4(4)
Cl3 Zn1 O3 Zn2 -174.2(2)
O2 Zn2 O3 Zn1 -56.7(5)
N2 Zn2 O3 Zn1 41.9(5)
Cl4 Zn2 O3 Zn1 175.1(3)
